data_7121909
loop_
_publ_author_name
'Yu, Yang'
'Zhang, Yan'
'Xiao, Li-Yun'
'Peng, Qin-Qin'
'Zhao, Yu-Long'

_publ_section_title
;
 Thermally induced formal [4+2] cycloaddition of 3-aminocyclobutenones
 with electron-deficient alkynes: facile and efficient synthesis of
 4-pyridones.
;
_journal_issue 59
_journal_name_full 'Chemical communications (Cambridge, England)'
_journal_page_first 8229
_journal_page_last 8232
_journal_paper_doi 10.1039/c8cc03974g
_journal_volume 54
_journal_year 2018
_chemical_formula_sum 'C20 H23 N O4'
_chemical_formula_weight 341.39
_space_group_crystal_system monoclinic
_space_group_IT_number 14
_space_group_name_Hall '-P 2yn'
_space_group_name_H-M_alt 'P 1 21/n 1'
_symmetry_space_group_name_Hall '-P 2yn'
_symmetry_space_group_name_H-M 'P 1 21/n 1'
_atom_sites_solution_hydrogens geom
_audit_creation_method SHELXL-2014
_audit_update_record
;
2018-06-02 deposited with the CCDC.
2018-07-03 downloaded from the CCDC.
;
_cell_angle_alpha 90
_cell_angle_beta 99.489(5)
_cell_angle_gamma 90
_cell_formula_units_Z 4
_cell_length_a 10.4449(13)
_cell_length_b 8.4856(11)
_cell_length_c 21.461(3)
_cell_measurement_reflns_used 9795
_cell_measurement_temperature 295(2)
_cell_measurement_theta_max 72.07
_cell_measurement_theta_min 5.62
_cell_volume 1876.1(4)
_computing_cell_refinement 'Bruker SMART'
_computing_data_collection 'Bruker SMART'
_computing_data_reduction 'Bruker SAINT'
_computing_molecular_graphics 'Bruker SHELXTL'
_computing_publication_material 'Bruker SHELXTL'
_computing_structure_refinement 'SHELXL-2014 (Sheldrick, 2014)'
_computing_structure_solution 'Bruker SHELXTL'
_diffrn_ambient_temperature 295(2)
_diffrn_measured_fraction_theta_full 0.994
_diffrn_measured_fraction_theta_max 0.994
_diffrn_measurement_device_type 'CCD area detector'
_diffrn_measurement_method 'phi and omega scans'
_diffrn_radiation_type CuK\a
_diffrn_radiation_wavelength 1.54178
_diffrn_reflns_av_R_equivalents 0.2051
_diffrn_reflns_av_unetI/netI 0.0785
_diffrn_reflns_Laue_measured_fraction_full 0.994
_diffrn_reflns_Laue_measured_fraction_max 0.994
_diffrn_reflns_limit_h_max 12
_diffrn_reflns_limit_h_min -12
_diffrn_reflns_limit_k_max 9
_diffrn_reflns_limit_k_min -10
_diffrn_reflns_limit_l_max 26
_diffrn_reflns_limit_l_min -26
_diffrn_reflns_number 25276
_diffrn_reflns_point_group_measured_fraction_full 0.994
_diffrn_reflns_point_group_measured_fraction_max 0.994
_diffrn_reflns_theta_full 67.679
_diffrn_reflns_theta_max 69.985
_diffrn_reflns_theta_min 5.617
_exptl_absorpt_coefficient_mu 0.683
_exptl_absorpt_correction_T_max 0.890
_exptl_absorpt_correction_T_min 0.866
_exptl_absorpt_correction_type multi-scan
_exptl_absorpt_process_details sadabs
_exptl_crystal_colour yellow
_exptl_crystal_density_diffrn 1.209
_exptl_crystal_description block
_exptl_crystal_F_000 728
_exptl_crystal_size_max 0.21
_exptl_crystal_size_mid 0.19
_exptl_crystal_size_min 0.17
_refine_diff_density_max 0.256
_refine_diff_density_min -0.330
_refine_diff_density_rms 0.050
_refine_ls_extinction_coef 0.029(2)
_refine_ls_extinction_expression Fc^*^=kFc[1+0.001xFc^2^\l^3^/sin(2\q)]^-1/4^
_refine_ls_extinction_method SHELXL
_refine_ls_goodness_of_fit_ref 1.005
_refine_ls_hydrogen_treatment constr
_refine_ls_matrix_type full
_refine_ls_number_parameters 231
_refine_ls_number_reflns 3550
_refine_ls_number_restraints 0
_refine_ls_restrained_S_all 1.005
_refine_ls_R_factor_all 0.0912
_refine_ls_R_factor_gt 0.0767
_refine_ls_shift/su_max 0.052
_refine_ls_shift/su_mean 0.001
_refine_ls_structure_factor_coef Fsqd
_refine_ls_weighting_details 'w=1/[\s^2^(Fo^2^)+(0.0763P)^2^+1.0402P] where P=(Fo^2^+2Fc^2^)/3'
_refine_ls_weighting_scheme calc
_refine_ls_wR_factor_gt 0.1784
_refine_ls_wR_factor_ref 0.1942
_reflns_Friedel_coverage 0.000
_reflns_number_gt 2920
_reflns_number_total 3550
_reflns_threshold_expression 'I > 2\s(I)'
_cod_data_source_file c8cc03974g2.cif
_cod_data_source_block cu_ZHAOYL180601_0m
_cod_depositor_comments 'Adding full bibliography for 7121909.cif.'
_cod_database_code 7121909
_shelx_space_group_comment
;
The symmetry employed for this shelxl refinement is uniquely defined
by the following loop, which should always be used as a source of
symmetry information in preference to the above space-group names.
They are only intended as comments.
;
_shelxl_version_number 2014-3

loop_
_space_group_symop_operation_xyz
'x, y, z'
'-x+1/2, y+1/2, -z+1/2'
'-x, -y, -z'
'x-1/2, -y-1/2, z-1/2'

loop_
_atom_site_label
_atom_site_type_symbol
_atom_site_fract_x
_atom_site_fract_y
_atom_site_fract_z
_atom_site_U_iso_or_equiv
_atom_site_adp_type
_atom_site_occupancy
_atom_site_site_symmetry_order
_atom_site_calc_flag
_atom_site_refinement_flags_posn
_atom_site_refinement_flags_adp
C1 C 0.30457(19) 0.2722(2) 0.32512(10) 0.0396(5) Uani 1 1 d . .
C2 C 0.3744(2) 0.2684(3) 0.27686(10) 0.0415(5) Uani 1 1 d . .
C3 C 0.3146(2) 0.2791(2) 0.21071(10) 0.0418(5) Uani 1 1 d . .
C4 C 0.1762(2) 0.3078(3) 0.20069(9) 0.0411(5) Uani 1 1 d . .
C5 C 0.1113(2) 0.3069(3) 0.25035(9) 0.0418(5) Uani 1 1 d . .
H5 H 0.0217 0.3203 0.2425 0.050 Uiso 1 1 calc R U
C6 C 0.0879(2) 0.2786(3) 0.35920(9) 0.0408(5) Uani 1 1 d . .
C7 C 0.0364(2) 0.4145(3) 0.37941(12) 0.0565(6) Uani 1 1 d . .
H7 H 0.0577 0.5123 0.3644 0.068 Uiso 1 1 calc R U
C8 C -0.0486(3) 0.4028(3) 0.42285(13) 0.0682(8) Uani 1 1 d . .
H8 H -0.0831 0.4946 0.4370 0.082 Uiso 1 1 calc R U
C9 C -0.0830(3) 0.2611(3) 0.44549(12) 0.0605(7) Uani 1 1 d . .
C10 C -0.0276(2) 0.1272(3) 0.42471(11) 0.0572(7) Uani 1 1 d . .
H10 H -0.0484 0.0294 0.4399 0.069 Uiso 1 1 calc R U
C11 C 0.0580(2) 0.1346(3) 0.38186(10) 0.0489(6) Uani 1 1 d . .
H11 H 0.0947 0.0431 0.3687 0.059 Uiso 1 1 calc R U
C12 C -0.1778(4) 0.2503(5) 0.49151(18) 0.0943(12) Uani 1 1 d . .
H12A H -0.1321 0.2637 0.5338 0.141 Uiso 1 1 calc R U
H12B H -0.2193 0.1490 0.4877 0.141 Uiso 1 1 calc R U
H12C H -0.2422 0.3315 0.4823 0.141 Uiso 1 1 calc R U
C13 C 0.5194(2) 0.2491(3) 0.28836(12) 0.0549(6) Uani 1 1 d . .
C14 C 0.5996(2) 0.3832(4) 0.27061(15) 0.0719(8) Uani 1 1 d . .
H14A H 0.5538 0.4323 0.2325 0.086 Uiso 1 1 calc R U
H14B H 0.6086 0.4614 0.3040 0.086 Uiso 1 1 calc R U
C15 C 0.7306(3) 0.3368(6) 0.2596(3) 0.1272(18) Uani 1 1 d . .
H15A H 0.7744 0.2804 0.2957 0.191 Uiso 1 1 calc R U
H15B H 0.7795 0.4294 0.2530 0.191 Uiso 1 1 calc R U
H15C H 0.7231 0.2704 0.2230 0.191 Uiso 1 1 calc R U
C16 C 0.1043(2) 0.3429(3) 0.13648(10) 0.0484(6) Uani 1 1 d . .
C17 C -0.1021(3) 0.3428(5) 0.07193(14) 0.0831(10) Uani 1 1 d . .
H17A H -0.1155 0.4560 0.0712 0.100 Uiso 1 1 calc R U
H17B H -0.0609 0.3145 0.0362 0.100 Uiso 1 1 calc R U
C18 C -0.2254(3) 0.2623(6) 0.0678(2) 0.1105(15) Uani 1 1 d . .
H18A H -0.2119 0.1506 0.0664 0.166 Uiso 1 1 calc R U
H18B H -0.2821 0.2951 0.0302 0.166 Uiso 1 1 calc R U
H18C H -0.2641 0.2879 0.1041 0.166 Uiso 1 1 calc R U
C19 C 0.3653(2) 0.2753(3) 0.39366(11) 0.0539(6) Uani 1 1 d . .
H19A H 0.4468 0.2180 0.3993 0.065 Uiso 1 1 calc R U
H19B H 0.3082 0.2235 0.4186 0.065 Uiso 1 1 calc R U
C20 C 0.3898(4) 0.4436(4) 0.41654(13) 0.0851(10) Uani 1 1 d . .
H20A H 0.4485 0.4937 0.3927 0.128 Uiso 1 1 calc R U
H20B H 0.4271 0.4431 0.4605 0.128 Uiso 1 1 calc R U
H20C H 0.3092 0.5003 0.4108 0.128 Uiso 1 1 calc R U
N1 N 0.17112(16) 0.2872(2) 0.31125(7) 0.0402(5) Uani 1 1 d . .
O1 O 0.37984(17) 0.2620(2) 0.16766(8) 0.0592(5) Uani 1 1 d . .
O2 O 0.15002(19) 0.4056(3) 0.09515(8) 0.0709(6) Uani 1 1 d . .
O3 O -0.01980(16) 0.2971(2) 0.13043(7) 0.0582(5) Uani 1 1 d . .
O4 O 0.56811(19) 0.1300(3) 0.31207(13) 0.0937(8) Uani 1 1 d . .

loop_
_atom_site_aniso_label
_atom_site_aniso_U_11
_atom_site_aniso_U_22
_atom_site_aniso_U_33
_atom_site_aniso_U_23
_atom_site_aniso_U_13
_atom_site_aniso_U_12
C1 0.0417(10) 0.0320(11) 0.0452(10) 0.0015(8) 0.0072(8) -0.0009(8)
C2 0.0395(10) 0.0321(11) 0.0547(12) 0.0024(9) 0.0133(9) 0.0006(8)
C3 0.0475(11) 0.0321(12) 0.0496(11) -0.0024(8) 0.0194(9) 0.0004(9)
C4 0.0447(11) 0.0398(13) 0.0404(10) -0.0035(8) 0.0118(8) -0.0002(9)
C5 0.0384(10) 0.0457(13) 0.0426(10) -0.0037(9) 0.0106(8) -0.0008(9)
C6 0.0436(10) 0.0426(13) 0.0389(10) -0.0031(8) 0.0151(8) -0.0012(9)
C7 0.0702(15) 0.0402(14) 0.0664(14) 0.0000(11) 0.0326(12) 0.0014(12)
C8 0.0815(18) 0.0568(17) 0.0766(16) -0.0085(13) 0.0439(14) 0.0125(14)
C9 0.0678(15) 0.0656(18) 0.0553(13) -0.0043(12) 0.0314(12) -0.0049(13)
C10 0.0705(15) 0.0517(15) 0.0547(12) 0.0031(11) 0.0257(11) -0.0120(12)
C11 0.0614(13) 0.0398(13) 0.0490(11) -0.0044(9) 0.0197(10) 0.0001(10)
C12 0.102(2) 0.108(3) 0.090(2) -0.0065(19) 0.065(2) -0.008(2)
C13 0.0421(12) 0.0560(16) 0.0683(14) 0.0117(12) 0.0142(10) 0.0056(11)
C14 0.0483(13) 0.074(2) 0.095(2) 0.0140(16) 0.0154(13) -0.0108(13)
C15 0.066(2) 0.133(4) 0.194(5) 0.043(3) 0.059(3) -0.004(2)
C16 0.0584(13) 0.0446(13) 0.0427(11) -0.0064(9) 0.0097(9) 0.0017(11)
C17 0.086(2) 0.088(2) 0.0629(16) -0.0004(15) -0.0233(15) -0.0004(18)
C18 0.069(2) 0.153(4) 0.100(3) 0.003(3) -0.0160(18) -0.006(2)
C19 0.0553(13) 0.0570(16) 0.0470(12) 0.0054(10) 0.0014(10) -0.0062(11)
C20 0.109(2) 0.081(2) 0.0601(15) -0.0147(15) -0.0008(15) -0.028(2)
N1 0.0389(9) 0.0457(11) 0.0381(8) -0.0017(7) 0.0122(7) 0.0000(8)
O1 0.0639(10) 0.0608(12) 0.0611(10) -0.0035(8) 0.0341(8) 0.0063(8)
O2 0.0801(12) 0.0870(15) 0.0480(9) 0.0119(9) 0.0177(8) 0.0005(11)
O3 0.0576(10) 0.0629(12) 0.0504(9) -0.0036(8) -0.0017(7) -0.0028(8)
O4 0.0546(11) 0.0804(16) 0.150(2) 0.0521(15) 0.0285(12) 0.0212(11)

loop_
_atom_type_symbol
_atom_type_description
_atom_type_scat_dispersion_real
_atom_type_scat_dispersion_imag
_atom_type_scat_source
C C 0.0181 0.0091 'International Tables Vol C Tables 4.2.6.8 and 6.1.1.4'
H H 0.0000 0.0000 'International Tables Vol C Tables 4.2.6.8 and 6.1.1.4'
N N 0.0311 0.0180 'International Tables Vol C Tables 4.2.6.8 and 6.1.1.4'
O O 0.0492 0.0322 'International Tables Vol C Tables 4.2.6.8 and 6.1.1.4'

loop_
_geom_angle_atom_site_label_1
_geom_angle_atom_site_label_2
_geom_angle_atom_site_label_3
_geom_angle
C2 C1 N1 119.09(18)
C2 C1 C19 123.50(19)
N1 C1 C19 117.19(18)
C1 C2 C3 122.83(19)
C1 C2 C13 122.0(2)
C3 C2 C13 115.19(18)
O1 C3 C4 124.4(2)
O1 C3 C2 121.2(2)
C4 C3 C2 114.39(17)
C5 C4 C3 119.99(19)
C5 C4 C16 119.25(19)
C3 C4 C16 120.73(18)
C4 C5 N1 123.06(19)
C4 C5 H5 118.5
N1 C5 H5 118.5
C7 C6 C11 120.86(19)
C7 C6 N1 119.48(19)
C11 C6 N1 119.62(18)
C6 C7 C8 118.5(2)
C6 C7 H7 120.7
C8 C7 H7 120.7
C9 C8 C7 122.3(2)
C9 C8 H8 118.8
C7 C8 H8 118.8
C8 C9 C10 117.4(2)
C8 C9 C12 121.6(3)
C10 C9 C12 121.0(3)
C11 C10 C9 121.8(2)
C11 C10 H10 119.1
C9 C10 H10 119.1
C6 C11 C10 119.1(2)
C6 C11 H11 120.5
C10 C11 H11 120.5
C9 C12 H12A 109.5
C9 C12 H12B 109.5
H12A C12 H12B 109.5
C9 C12 H12C 109.5
H12A C12 H12C 109.5
H12B C12 H12C 109.5
O4 C13 C2 120.3(2)
O4 C13 C14 121.9(2)
C2 C13 C14 117.8(2)
C15 C14 C13 114.1(3)
C15 C14 H14A 108.7
C13 C14 H14A 108.7
C15 C14 H14B 108.7
C13 C14 H14B 108.7
H14A C14 H14B 107.6
C14 C15 H15A 109.5
C14 C15 H15B 109.5
H15A C15 H15B 109.5
C14 C15 H15C 109.5
H15A C15 H15C 109.5
H15B C15 H15C 109.5
O2 C16 O3 123.7(2)
O2 C16 C4 125.0(2)
O3 C16 C4 111.39(18)
C18 C17 O3 108.7(3)
C18 C17 H17A 110.0
O3 C17 H17A 110.0
C18 C17 H17B 110.0
O3 C17 H17B 110.0
H17A C17 H17B 108.3
C17 C18 H18A 109.5
C17 C18 H18B 109.5
H18A C18 H18B 109.5
C17 C18 H18C 109.5
H18A C18 H18C 109.5
H18B C18 H18C 109.5
C1 C19 C20 110.8(2)
C1 C19 H19A 109.5
C20 C19 H19A 109.5
C1 C19 H19B 109.5
C20 C19 H19B 109.5
H19A C19 H19B 108.1
C19 C20 H20A 109.5
C19 C20 H20B 109.5
H20A C20 H20B 109.5
C19 C20 H20C 109.5
H20A C20 H20C 109.5
H20B C20 H20C 109.5
C5 N1 C1 120.29(16)
C5 N1 C6 116.86(16)
C1 N1 C6 122.82(16)
C16 O3 C17 115.6(2)

loop_
_geom_bond_atom_site_label_1
_geom_bond_atom_site_label_2
_geom_bond_distance
C1 C2 1.362(3)
C1 N1 1.382(3)
C1 C19 1.503(3)
C2 C3 1.457(3)
C2 C13 1.502(3)
C3 O1 1.243(2)
C3 C4 1.447(3)
C4 C5 1.354(3)
C4 C16 1.487(3)
C5 N1 1.363(3)
C5 H5 0.9300
C6 C7 1.373(3)
C6 C11 1.370(3)
C6 N1 1.454(2)
C7 C8 1.393(3)
C7 H7 0.9300
C8 C9 1.367(4)
C8 H8 0.9300
C9 C10 1.381(4)
C9 C12 1.512(3)
C10 C11 1.386(3)
C10 H10 0.9300
C11 H11 0.9300
C12 H12A 0.9600
C12 H12B 0.9600
C12 H12C 0.9600
C13 O4 1.205(3)
C13 C14 1.499(4)
C14 C15 1.480(4)
C14 H14A 0.9700
C14 H14B 0.9700
C15 H15A 0.9600
C15 H15B 0.9600
C15 H15C 0.9600
C16 O2 1.199(3)
C16 O3 1.339(3)
C17 C18 1.448(5)
C17 O3 1.452(3)
C17 H17A 0.9700
C17 H17B 0.9700
C18 H18A 0.9600
C18 H18B 0.9600
C18 H18C 0.9600
C19 C20 1.518(4)
C19 H19A 0.9700
C19 H19B 0.9700
C20 H20A 0.9600
C20 H20B 0.9600
C20 H20C 0.9600
